data_1569102
_journal_paper_doi 10.1039/D3DT00570D
_chemical_formula_sum 'C48 H38 Mn N4 O6'
_chemical_formula_weight 821.76
_space_group_crystal_system monoclinic
_space_group_IT_number 14
_space_group_name_Hall '-P 2ybc'
_space_group_name_H-M_alt 'P 1 21/c 1'
_atom_sites_solution_hydrogens mixed
_audit_creation_method SHELXL-2016/6
_audit_update_record
;
2022-06-10 deposited with the CCDC.	2023-05-10 downloaded from the CCDC.
;
_cell_angle_alpha 90
_cell_angle_beta 111.6(7)
_cell_angle_gamma 90
_cell_formula_units_Z 2
_cell_length_a 9.8(2)
_cell_length_b 10.4(2)
_cell_length_c 21.2(4)
_cell_measurement_reflns_used 433
_cell_measurement_temperature 100(2)
_cell_measurement_theta_max 26.10
_cell_measurement_theta_min 2.44
_cell_volume 2009(7)
_computing_structure_refinement 'SHELXL-2016/6 (Sheldrick, 2016)'
_diffrn_ambient_temperature 100(2)
_diffrn_measured_fraction_theta_full 0.998
_diffrn_measured_fraction_theta_max 0.998
_diffrn_measurement_device_type 'Bruker APEX-II CCD'
_diffrn_measurement_method '\f and \w scans'
_diffrn_radiation_type MoK\a
_diffrn_radiation_wavelength 0.71073
_diffrn_reflns_av_R_equivalents 0.1247
_diffrn_reflns_av_unetI/netI 0.2774
_diffrn_reflns_Laue_measured_fraction_full 0.998
_diffrn_reflns_Laue_measured_fraction_max 0.998
_diffrn_reflns_limit_h_max 11
_diffrn_reflns_limit_h_min -11
_diffrn_reflns_limit_k_max 12
_diffrn_reflns_limit_k_min -12
_diffrn_reflns_limit_l_max 25
_diffrn_reflns_limit_l_min -11
_diffrn_reflns_number 6827
_diffrn_reflns_point_group_measured_fraction_full 0.998
_diffrn_reflns_point_group_measured_fraction_max 0.998
_diffrn_reflns_theta_full 24.995
_diffrn_reflns_theta_max 24.995
_diffrn_reflns_theta_min 2.214
_exptl_absorpt_coefficient_mu 0.385
_exptl_absorpt_correction_type none
_exptl_crystal_colour green
_exptl_crystal_density_diffrn 1.358
_exptl_crystal_description block
_exptl_crystal_F_000 854
_exptl_crystal_size_max 0.15
_exptl_crystal_size_mid 0.13
_exptl_crystal_size_min 0.10
_refine_diff_density_max 0.736
_refine_diff_density_min -0.626
_refine_diff_density_rms 0.074
_refine_ls_extinction_method none
_refine_ls_goodness_of_fit_ref 0.841
_refine_ls_hydrogen_treatment constr
_refine_ls_matrix_type full
_refine_ls_number_parameters 270
_refine_ls_number_reflns 3524
_refine_ls_number_restraints 4
_refine_ls_restrained_S_all 1.107
_refine_ls_R_factor_all 0.1702
_refine_ls_R_factor_gt 0.0904
_refine_ls_shift/su_max 0.001
_refine_ls_shift/su_mean 0.000
_refine_ls_structure_factor_coef Fsqd
_refine_ls_weighting_details 'w=1/[\s^2^(Fo^2^)+0.0200P] where P=(Fo^2^+2Fc^2^)/3'
_refine_ls_weighting_scheme calc
_refine_ls_wR_factor_gt 0.1477
_refine_ls_wR_factor_ref 0.1799
_reflns_Friedel_coverage 0.000
_reflns_number_gt 1310
_reflns_number_total 3524
_reflns_threshold_expression 'I > 2\s(I)'
_cod_data_source_file d3dt00570d2.cif
_cod_data_source_block mn-oh
_cod_original_cell_volume 2009(68)
_cod_original_sg_symbol_H-M 'P 21/c'
_cod_database_code 1569102
_shelx_shelxl_version_number 2016/6
_shelx_space_group_comment
;
The symmetry employed for this shelxl refinement is uniquely defined
by the following loop, which should always be used as a source of
symmetry information in preference to the above space-group names.
They are only intended as comments.
;

loop_
_space_group_symop_operation_xyz
'x, y, z'
'-x, y+1/2, -z+1/2'
'-x, -y, -z'
'x, -y-1/2, z-1/2'

loop_
_atom_site_label
_atom_site_type_symbol
_atom_site_fract_x
_atom_site_fract_y
_atom_site_fract_z
_atom_site_U_iso_or_equiv
_atom_site_adp_type
_atom_site_occupancy
_atom_site_site_symmetry_order
_atom_site_calc_flag
_atom_site_refinement_flags_posn
_atom_site_refinement_flags_adp
_atom_site_refinement_flags_occupancy
_atom_site_disorder_assembly
_atom_site_disorder_group
Mn1 Mn 0.000000 0.000000 0.000000 0.0516(5) Uani 1 2 d DS . P . .
O1 O -0.1615(5) -0.0834(4) 0.0323(2) 0.0686(15) Uani 1 1 d D . . . .
H1# H -0.182019 -0.033433 0.057373 0.103 Uiso 1 1 d R U . . .
O2 O -0.2031(6) 0.7624(4) 0.1413(3) 0.0630(14) Uani 1 1 d . . . . .
O3 O 0.6772(6) -0.0991(5) 0.3791(3) 0.0773(17) Uani 1 1 d . . . . .
N1 N 0.1307(6) -0.1390(5) 0.0395(3) 0.0492(15) Uani 1 1 d . . . . .
N2 N 0.0598(6) 0.0956(5) 0.0849(3) 0.0487(15) Uani 1 1 d . . . . .
C1 C 0.1617(8) 0.1442(7) 0.1925(4) 0.069(2) Uani 1 1 d . . . . .
H1 H 0.222781 0.137901 0.237938 0.082 Uiso 1 1 calc R U . . .
C2 C 0.0707(8) 0.2356(7) 0.1668(4) 0.067(2) Uani 1 1 d . . . . .
H48 H 0.050525 0.305383 0.189435 0.080 Uiso 1 1 calc R U . . .
C3 C 0.0095(8) 0.2087(6) 0.0989(3) 0.0518(19) Uani 1 1 d . . . . .
C4 C -0.0860(7) 0.2812(7) 0.0555(4) 0.0534(19) Uani 1 1 d . . . . .
C5 C -0.1172(8) 0.4085(6) 0.0795(3) 0.0467(17) Uani 1 1 d . . . . .
C6 C -0.0179(8) 0.5009(6) 0.0953(3) 0.0517(17) Uani 1 1 d . . . . .
H6 H 0.072824 0.487251 0.091792 0.062 Uiso 1 1 calc R U . . .
C7 C -0.0498(8) 0.6166(6) 0.1170(4) 0.0532(19) Uani 1 1 d . . . . .
H7 H 0.021518 0.680617 0.129419 0.064 Uiso 1 1 calc R U . . .
C8 C -0.1792(9) 0.6405(6) 0.1208(3) 0.054(2) Uani 1 1 d . . . . .
C9 C -0.3371(9) 0.7927(8) 0.1439(4) 0.075(2) Uani 1 1 d . . . . .
H9A H -0.413008 0.772631 0.101164 0.113 Uiso 1 1 calc R U . . .
H9B H -0.340044 0.882775 0.153143 0.113 Uiso 1 1 calc R U . . .
H9C H -0.352076 0.743766 0.179222 0.113 Uiso 1 1 calc R U . . .
C10 C -0.2823(9) 0.5487(7) 0.1055(3) 0.060(2) Uani 1 1 d . . . . .
H10 H -0.372898 0.563661 0.108837 0.072 Uiso 1 1 calc R U . . .
C11 C -0.2494(9) 0.4325(6) 0.0847(4) 0.058(2) Uani 1 1 d . . . . .
H11 H -0.319423 0.367493 0.073779 0.070 Uiso 1 1 calc R U . . .
C12 C 0.1519(7) -0.2506(6) 0.0080(3) 0.0457(17) Uani 1 1 d . . . . .
C13 C 0.2499(8) -0.3196(6) 0.0540(4) 0.057(2) Uani 1 1 d . . . . .
H13 H 0.279644 -0.401606 0.047092 0.069 Uiso 1 1 calc R U . . .
C14 C 0.2988(8) -0.2579(6) 0.1096(4) 0.0528(19) Uani 1 1 d . . . . .
H14 H 0.373454 -0.284526 0.149254 0.063 Uiso 1 1 calc R U . . .
C15 C 0.2221(8) -0.1459(6) 0.1006(4) 0.054(2) Uani 1 1 d . . . . .
C16 C 0.2351(8) -0.0539(7) 0.1493(4) 0.057(2) Uani 1 1 d . . . . .
C17 C 0.3472(8) -0.0672(6) 0.2128(4) 0.055(2) Uani 1 1 d . . . . .
C18 C 0.4656(9) -0.0001(7) 0.2221(4) 0.063(2) Uani 1 1 d . . . . .
H18 H 0.470320 0.055631 0.188704 0.076 Uiso 1 1 calc R U . . .
C19 C 0.5740(8) -0.0122(8) 0.2776(4) 0.070(2) Uani 1 1 d . . . . .
H19 H 0.658421 0.036477 0.285795 0.084 Uiso 1 1 calc R U . . .
C20 C 0.5663(10) -0.0962(8) 0.3248(4) 0.065(2) Uani 1 1 d . . . . .
C21 C 0.6766(10) -0.1822(9) 0.4290(5) 0.093(3) Uani 1 1 d . . . . .
H21A H 0.663493 -0.268483 0.411669 0.140 Uiso 1 1 calc R U . . .
H21B H 0.597733 -0.160446 0.443612 0.140 Uiso 1 1 calc R U . . .
H21C H 0.768297 -0.176094 0.466719 0.140 Uiso 1 1 calc R U . . .
C22 C 0.4505(8) -0.1683(8) 0.3165(4) 0.062(2) Uani 1 1 d . . . . .
H22 H 0.448111 -0.226458 0.349346 0.074 Uiso 1 1 calc R U . . .
C23 C 0.3390(8) -0.1535(7) 0.2593(4) 0.064(2) Uani 1 1 d . . . . .
H23 H 0.254286 -0.202069 0.250561 0.077 Uiso 1 1 calc R U . . .
C24 C 0.1553(9) 0.0551(7) 0.1420(4) 0.061(2) Uani 1 1 d . . . . .

loop_
_atom_site_aniso_label
_atom_site_aniso_U_11
_atom_site_aniso_U_22
_atom_site_aniso_U_33
_atom_site_aniso_U_23
_atom_site_aniso_U_13
_atom_site_aniso_U_12
Mn1 0.0605(10) 0.0314(8) 0.0536(9) 0.0005(7) 0.0101(7) -0.0028(8)
O1 0.074(4) 0.044(3) 0.076(3) -0.008(3) 0.015(3) -0.006(3)
O2 0.074(4) 0.046(3) 0.076(4) 0.002(3) 0.035(3) 0.010(3)
O3 0.075(4) 0.053(3) 0.072(4) -0.008(3) -0.009(3) 0.009(3)
N1 0.047(4) 0.037(3) 0.050(4) 0.003(3) 0.002(3) -0.004(3)
N2 0.051(4) 0.037(3) 0.049(3) -0.003(3) 0.007(3) -0.005(3)
C1 0.081(6) 0.043(4) 0.058(5) 0.003(4) -0.002(4) 0.005(4)
C2 0.083(6) 0.039(4) 0.061(5) -0.002(4) 0.007(4) -0.002(4)
C3 0.055(5) 0.038(4) 0.056(5) -0.014(4) 0.014(4) -0.004(4)
C4 0.044(4) 0.048(4) 0.059(5) 0.016(4) 0.009(4) 0.000(4)
C5 0.054(5) 0.039(4) 0.047(4) 0.000(3) 0.019(4) 0.003(4)
C6 0.061(5) 0.038(4) 0.056(4) -0.006(4) 0.021(3) 0.003(4)
C7 0.053(5) 0.033(4) 0.069(5) -0.010(3) 0.018(4) 0.011(3)
C8 0.078(6) 0.031(4) 0.050(4) -0.009(3) 0.021(4) 0.001(4)
C9 0.088(7) 0.063(5) 0.085(6) 0.005(5) 0.044(5) 0.014(5)
C10 0.071(5) 0.044(4) 0.065(5) -0.007(4) 0.024(4) -0.001(4)
C11 0.061(5) 0.039(4) 0.074(5) -0.009(4) 0.023(4) -0.004(4)
C12 0.043(4) 0.036(4) 0.046(4) 0.006(3) 0.002(3) -0.005(3)
C13 0.057(5) 0.036(4) 0.077(5) -0.002(4) 0.022(4) 0.010(4)
C14 0.053(5) 0.034(4) 0.064(5) 0.002(4) 0.013(4) -0.005(3)
C15 0.063(5) 0.028(4) 0.063(5) -0.007(3) 0.012(4) -0.001(4)
C16 0.070(5) 0.035(4) 0.061(5) 0.014(4) 0.017(4) 0.015(4)
C17 0.063(5) 0.041(4) 0.054(4) -0.008(4) 0.013(4) -0.007(4)
C18 0.076(6) 0.044(4) 0.062(5) -0.007(4) 0.015(4) 0.002(5)
C19 0.055(5) 0.058(5) 0.076(5) -0.021(5) -0.001(4) 0.001(4)
C20 0.074(6) 0.048(5) 0.055(5) -0.007(4) 0.001(5) 0.010(5)
C21 0.089(7) 0.100(7) 0.071(6) -0.001(6) 0.006(5) 0.012(6)
C22 0.067(6) 0.057(5) 0.052(5) 0.003(4) 0.011(4) 0.014(5)
C23 0.070(5) 0.048(4) 0.057(5) 0.003(4) 0.003(4) 0.003(4)
C24 0.081(6) 0.039(4) 0.058(5) -0.007(4) 0.021(4) -0.016(4)

loop_
_atom_type_symbol
_atom_type_description
_atom_type_scat_dispersion_real
_atom_type_scat_dispersion_imag
_atom_type_scat_source
C C 0.0033 0.0016 'International Tables Vol C Tables 4.2.6.8 and 6.1.1.4'
H H 0.0000 0.0000 'International Tables Vol C Tables 4.2.6.8 and 6.1.1.4'
Mn Mn 0.3368 0.7283 'International Tables Vol C Tables 4.2.6.8 and 6.1.1.4'
N N 0.0061 0.0033 'International Tables Vol C Tables 4.2.6.8 and 6.1.1.4'
O O 0.0106 0.0060 'International Tables Vol C Tables 4.2.6.8 and 6.1.1.4'

loop_
_geom_angle_atom_site_label_1
_geom_angle_atom_site_label_2
_geom_angle_atom_site_label_3
_geom_angle
_geom_angle_site_symmetry_1
_geom_angle_site_symmetry_3
_geom_angle_publ_flag
N1 Mn1 N1 180.0 . 3 ?
N1 Mn1 N2 86.8(12) . 3 ?
N1 Mn1 N2 93.2(12) 3 3 ?
N1 Mn1 N2 93.2(12) . . ?
N1 Mn1 N2 86.8(12) 3 . ?
N2 Mn1 N2 180.0 3 . ?
N1 Mn1 O1 90.5(14) . . ?
N1 Mn1 O1 89.5(14) 3 . ?
N2 Mn1 O1 94.8(11) 3 . ?
N2 Mn1 O1 85.2(11) . . ?
N1 Mn1 O1 89.5(14) . 3 ?
N1 Mn1 O1 90.5(14) 3 3 ?
N2 Mn1 O1 85.2(11) 3 3 ?
N2 Mn1 O1 94.8(11) . 3 ?
O1 Mn1 O1 180.0(3) . 3 ?
Mn1 O1 H1# 109.8 . . ?
C9 O2 C8 119.8(7) . . ?
C20 O3 C21 118.3(13) . . ?
C15 N1 C12 105.5(10) . . ?
C15 N1 Mn1 126.5(8) . . ?
C12 N1 Mn1 127.9(11) . . ?
C24 N2 C3 105.8(11) . . ?
C24 N2 Mn1 124.4(12) . . ?
C3 N2 Mn1 129.6(7) . . ?
C2 C1 C24 109.7(14) . . ?
C2 C1 H1 125.1 . . ?
C24 C1 H1 125.1 . . ?
C1 C2 C3 105.2(11) . . ?
C1 C2 H48 127.4 . . ?
C3 C2 H48 127.4 . . ?
C4 C3 N2 125.6(12) . . ?
C4 C3 C2 123.6(12) . . ?
N2 C3 C2 110.8(8) . . ?
C3 C4 C12 123.3(12) . 3 ?
C3 C4 C5 117.6(13) . . ?
C12 C4 C5 119.0(8) 3 . ?
C6 C5 C11 118.7(13) . . ?
C6 C5 C4 120.6(14) . . ?
C11 C5 C4 120.7(7) . . ?
C5 C6 C7 119.3(14) . . ?
C5 C6 H6 120.4 . . ?
C7 C6 H6 120.4 . . ?
C8 C7 C6 122.0(8) . . ?
C8 C7 H7 119.0 . . ?
C6 C7 H7 119.0 . . ?
C7 C8 C10 120.3(13) . . ?
C7 C8 O2 117.8(7) . . ?
C10 C8 O2 121.8(14) . . ?
O2 C9 H9A 109.5 . . ?
O2 C9 H9B 109.5 . . ?
H9A C9 H9B 109.5 . . ?
O2 C9 H9C 109.5 . . ?
H9A C9 H9C 109.5 . . ?
H9B C9 H9C 109.5 . . ?
C8 C10 C11 117.6(15) . . ?
C8 C10 H10 121.2 . . ?
C11 C10 H10 121.2 . . ?
C5 C11 C10 122.2(8) . . ?
C5 C11 H11 118.9 . . ?
C10 C11 H11 118.9 . . ?
C4 C12 C13 126.0(12) 3 . ?
C4 C12 N1 126.6(8) 3 . ?
C13 C12 N1 107.4(14) . . ?
C14 C13 C12 109.8(14) . . ?
C14 C13 H13 125.1 . . ?
C12 C13 H13 125.1 . . ?
C13 C14 C15 107.5(11) . . ?
C13 C14 H14 126.2 . . ?
C15 C14 H14 126.2 . . ?
N1 C15 C14 109.6(9) . . ?
N1 C15 C16 123.9(11) . . ?
C14 C15 C16 126.5(11) . . ?
C24 C16 C15 127.3(11) . . ?
C24 C16 C17 114.2(10) . . ?
C15 C16 C17 118.4(12) . . ?
C18 C17 C23 122.0(11) . . ?
C18 C17 C16 115.7(12) . . ?
C23 C17 C16 122.0(12) . . ?
C19 C18 C17 118.9(13) . . ?
C19 C18 H18 120.6 . . ?
C17 C18 H18 120.6 . . ?
C18 C19 C20 119.6(13) . . ?
C18 C19 H19 120.2 . . ?
C20 C19 H19 120.2 . . ?
O3 C20 C22 121.4(13) . . ?
O3 C20 C19 115.3(14) . . ?
C22 C20 C19 123.3(11) . . ?
O3 C21 H21A 109.5 . . ?
O3 C21 H21B 109.5 . . ?
H21A C21 H21B 109.5 . . ?
O3 C21 H21C 109.5 . . ?
H21A C21 H21C 109.5 . . ?
H21B C21 H21C 109.5 . . ?
C23 C22 C20 116.3(13) . . ?
C23 C22 H22 121.9 . . ?
C20 C22 H22 121.9 . . ?
C22 C23 C17 119.8(13) . . ?
C22 C23 H23 120.1 . . ?
C17 C23 H23 120.1 . . ?
N2 C24 C16 124.4(9) . . ?
N2 C24 C1 108.3(14) . . ?
C16 C24 C1 127.3(11) . . ?

loop_
_geom_bond_atom_site_label_1
_geom_bond_atom_site_label_2
_geom_bond_distance
_geom_bond_site_symmetry_2
_geom_bond_publ_flag
Mn1 N1 1.91(3) . ?
Mn1 N1 1.91(3) 3 ?
Mn1 N2 1.95(3) 3 ?
Mn1 N2 1.95(3) . ?
Mn1 O1 2.13(3) . ?
Mn1 O1 2.13(3) 3 ?
O1 H1# 0.8189 . ?
O2 C9 1.37(3) . ?
O2 C8 1.39(2) . ?
O3 C20 1.26(2) . ?
O3 C21 1.37(2) . ?
N1 C15 1.28(2) . ?
N1 C12 1.39(2) . ?
N2 C24 1.30(2) . ?
N2 C3 1.35(2) . ?
C1 C2 1.28(2) . ?
C1 C24 1.40(2) . ?
C1 H1 0.9300 . ?
C2 C3 1.37(3) . ?
C2 H48 0.9300 . ?
C3 C4 1.287(19) . ?
C4 C12 1.30(2) 3 ?
C4 C5 1.49(2) . ?
C5 C6 1.32(2) . ?
C5 C11 1.36(3) . ?
C6 C7 1.37(2) . ?
C6 H6 0.9300 . ?
C7 C8 1.32(3) . ?
C7 H7 0.9300 . ?
C8 C10 1.34(2) . ?
C9 H9A 0.9600 . ?
C9 H9B 0.9600 . ?
C9 H9C 0.9600 . ?
C10 C11 1.37(2) . ?
C10 H10 0.9300 . ?
C11 H11 0.9300 . ?
C12 C13 1.304(19) . ?
C13 C14 1.27(2) . ?
C13 H13 0.9300 . ?
C14 C15 1.36(2) . ?
C14 H14 0.9300 . ?
C15 C16 1.38(2) . ?
C16 C24 1.35(2) . ?
C16 C17 1.40(2) . ?
C17 C18 1.30(2) . ?
C17 C23 1.36(2) . ?
C18 C19 1.27(2) . ?
C18 H18 0.9300 . ?
C19 C20 1.35(2) . ?
C19 H19 0.9300 . ?
C20 C22 1.32(2) . ?
C21 H21A 0.9600 . ?
C21 H21B 0.9600 . ?
C21 H21C 0.9600 . ?
C22 C23 1.31(2) . ?
C22 H22 0.9300 . ?
C23 H23 0.9300 . ?
